data_4333729
loop_
_publ_author_name
'Prinson P. Samuel'
'Amit Pratap Singh'
'Sankaranarayana Pillai Sarish'
'Julia Matussek'
'Ina Objartel'
'Herbert W. Roesky'
'Dietmar Stalke'

_publ_section_title
;
 Oxidative Addition Versus Substitution Reactions of Group 14 Dialkylamino
 Metalylenes with Pentafluoropyridine
;
_journal_name_full 'Inorganic Chemistry'
_journal_page_first 1544
_journal_page_last 1549
_journal_paper_doi 10.1021/ic302344a
_journal_volume 52
_journal_year 2013
_chemical_formula_sum 'C30 H46 F2 N4 Sn2'
_chemical_formula_weight 738.09
_chemical_name_systematic
;
 ?
;
_space_group_crystal_system monoclinic
_space_group_IT_number 14
_space_group_name_Hall '-P 2ybc'
_space_group_name_H-M_alt 'P 1 21/c 1'
_symmetry_space_group_name_Hall '-P 2ybc'
_symmetry_space_group_name_H-M 'P 1 21/c 1'
_atom_sites_solution_hydrogens geom
_audit_creation_method SHELXL-2012
_cell_angle_alpha 90
_cell_angle_beta 99.62(2)
_cell_angle_gamma 90
_cell_formula_units_Z 2
_cell_length_a 10.149(3)
_cell_length_b 9.614(2)
_cell_length_c 16.921(2)
_cell_measurement_reflns_used 9916
_cell_measurement_temperature 100(2)
_cell_measurement_theta_max 26.344
_cell_measurement_theta_min 2.4415
_cell_volume 1627.8(6)
_computing_cell_refinement 'SAINT V7.68A'
_computing_data_collection 'APEX2 v2011.2'
_computing_data_reduction 'SAINT V7.68A'
_computing_molecular_graphics 'shelXle v0.477'
_computing_structure_refinement 'SHELXL-2012 (Sheldrick, 2012)'
_computing_structure_solution 'SHELXS-97 (Sheldrick, 2008)'
_diffrn_ambient_temperature 100(2)
_diffrn_measured_fraction_theta_full 1.000
_diffrn_measured_fraction_theta_max 0.999
_diffrn_measurement_device_type 'Bruker Smart Apex II Quazar'
_diffrn_measurement_method 'omega scans'
_diffrn_radiation_monochromator mirror
_diffrn_radiation_source 'INCOATEC Mo Microsource'
_diffrn_radiation_type MoK\a
_diffrn_radiation_wavelength 0.71073
_diffrn_reflns_av_R_equivalents 0.0284
_diffrn_reflns_Laue_measured_fraction_full 1.000
_diffrn_reflns_Laue_measured_fraction_max 0.999
_diffrn_reflns_limit_h_max 12
_diffrn_reflns_limit_h_min -12
_diffrn_reflns_limit_k_max 12
_diffrn_reflns_limit_k_min -12
_diffrn_reflns_limit_l_max 21
_diffrn_reflns_limit_l_min -21
_diffrn_reflns_number 40528
_diffrn_reflns_point_group_measured_fraction_full 1.000
_diffrn_reflns_point_group_measured_fraction_max 0.999
_diffrn_reflns_theta_full 25.242
_diffrn_reflns_theta_max 26.788
_diffrn_reflns_theta_min 2.035
_exptl_absorpt_coefficient_mu 1.570
_exptl_absorpt_correction_T_max 0.7454
_exptl_absorpt_correction_T_min 0.6847
_exptl_absorpt_correction_type multi-scan
_exptl_absorpt_process_details SADABS-2008/1
_exptl_crystal_colour colorless
_exptl_crystal_density_diffrn 1.506
_exptl_crystal_description block
_exptl_crystal_F_000 744
_exptl_crystal_size_max 0.325
_exptl_crystal_size_mid 0.290
_exptl_crystal_size_min 0.277
_refine_diff_density_max 0.511
_refine_diff_density_min -0.392
_refine_diff_density_rms 0.053
_refine_ls_extinction_method none
_refine_ls_goodness_of_fit_ref 1.087
_refine_ls_hydrogen_treatment constr
_refine_ls_matrix_type full
_refine_ls_number_parameters 209
_refine_ls_number_reflns 3475
_refine_ls_number_restraints 107
_refine_ls_restrained_S_all 1.117
_refine_ls_R_factor_all 0.0205
_refine_ls_R_factor_gt 0.0180
_refine_ls_shift/su_max 0.002
_refine_ls_shift/su_mean 0.000
_refine_ls_structure_factor_coef Fsqd
_refine_ls_weighting_details
;
 w=1/[\s^2^(Fo^2^)+(0.0137P)^2^+1.3699P]
 where P=(Fo^2^+2Fc^2^)/3
;
_refine_ls_weighting_scheme calc
_refine_ls_wR_factor_gt 0.0409
_refine_ls_wR_factor_ref 0.0422
_reflns_Friedel_coverage 0.000
_reflns_number_gt 3214
_reflns_number_total 3475
_reflns_threshold_expression 'I > 2\s(I)'
_cod_data_source_file ic302344a_si_002_3.cif
_cod_data_source_block 9
_cod_database_code 4333729
_shelx_space_group_comment
;
The symmetry employed for this shelxl refinement is uniquely defined
by the following loop, which should always be used as a source of
symmetry information in preference to the above space-group names.
They are only intended as comments.
;
_shelx_estimated_absorpt_t_min 0.629
_shelx_estimated_absorpt_t_max 0.670
_diffrn_reflns_sigmai/neti 0.0130
_shelxl_version_number 2012-4

loop_
_space_group_symop_operation_xyz
'x, y, z'
'-x, y+1/2, -z+1/2'
'-x, -y, -z'
'x, -y-1/2, z-1/2'

loop_
_atom_site_label
_atom_site_type_symbol
_atom_site_fract_x
_atom_site_fract_y
_atom_site_fract_z
_atom_site_U_iso_or_equiv
_atom_site_adp_type
_atom_site_occupancy
_atom_site_site_symmetry_order
_atom_site_calc_flag
_atom_site_refinement_flags
_atom_site_disorder_assembly
_atom_site_disorder_group
Sn1 Sn -0.012861(12) 0.649929(13) 0.933495(7) 0.02408(5) Uani 1 1 d D . .
F1 F 0.08113(11) 0.57705(12) 1.04441(6) 0.0314(3) Uani 1 1 d D A .
N1 N 0.12444(14) 0.55548(15) 0.86123(8) 0.0190(3) Uani 1 1 d D A .
C1 C 0.22260(17) 0.64852(17) 0.88114(9) 0.0191(3) Uani 1 1 d D . .
C2 C 0.35415(17) 0.64465(17) 0.85276(10) 0.0190(3) Uani 1 1 d D A .
C3 C 0.37960(18) 0.7285(2) 0.79019(11) 0.0254(4) Uani 1 1 d D . .
H3 H 0.3120 0.7890 0.7640 0.030 Uiso 1 1 calc R A .
C4 C 0.5032(2) 0.7243(2) 0.76587(12) 0.0357(5) Uani 1 1 d D A .
H4 H 0.5198 0.7807 0.7225 0.043 Uiso 1 1 calc R . .
C8 C 0.11561(17) 0.43920(18) 0.80347(10) 0.0210(3) Uani 1 1 d D . .
C7 C 0.45392(18) 0.5575(2) 0.89090(12) 0.0314(4) Uani 1 1 d D . .
H7 H 0.4368 0.4991 0.9334 0.038 Uiso 1 1 calc R A .
C6 C 0.5784(2) 0.5551(2) 0.86740(16) 0.0437(6) Uani 1 1 d D A .
H6 H 0.6469 0.4966 0.8944 0.052 Uiso 1 1 calc R . .
C5 C 0.6025(2) 0.6378(2) 0.80463(15) 0.0413(5) Uani 1 1 d D . .
H5 H 0.6874 0.6354 0.7880 0.050 Uiso 1 1 calc R A .
C9 C 0.1765(2) 0.4710(2) 0.72832(11) 0.0290(4) Uani 1 1 d D A .
H9A H 0.1513 0.3977 0.6884 0.044 Uiso 1 1 calc R . .
H9B H 0.2741 0.4746 0.7426 0.044 Uiso 1 1 calc R . .
H9C H 0.1432 0.5608 0.7060 0.044 Uiso 1 1 calc R . .
C10 C 0.1795(2) 0.3094(2) 0.84569(12) 0.0307(4) Uani 1 1 d D A .
H10A H 0.1655 0.2300 0.8089 0.046 Uiso 1 1 calc R . .
H10B H 0.1384 0.2898 0.8930 0.046 Uiso 1 1 calc R . .
H10C H 0.2756 0.3250 0.8623 0.046 Uiso 1 1 calc R . .
C11 C -0.03403(19) 0.4118(2) 0.77606(11) 0.0298(4) Uani 1 1 d D A .
H11A H -0.0760 0.4944 0.7488 0.045 Uiso 1 1 calc R . .
H11B H -0.0760 0.3909 0.8228 0.045 Uiso 1 1 calc R . .
H11C H -0.0456 0.3325 0.7391 0.045 Uiso 1 1 calc R . .
N2 N 0.1830(9) 0.7541(6) 0.9244(3) 0.0193(12) Uani 0.598(2) 1 d PDU A 1
C12 C 0.2613(7) 0.8670(8) 0.9718(4) 0.0262(15) Uani 0.598(2) 1 d PDU A 1
C13 C 0.1555(4) 0.9594(4) 0.9988(2) 0.0366(6) Uani 0.598(2) 1 d PDU A 1
H13A H 0.1030 0.9048 1.0313 0.055 Uiso 0.598(2) 1 calc PR A 1
H13B H 0.0964 0.9962 0.9517 0.055 Uiso 0.598(2) 1 calc PR A 1
H13C H 0.1990 1.0367 1.0308 0.055 Uiso 0.598(2) 1 calc PR A 1
C14 C 0.3444(4) 0.9519(4) 0.9223(2) 0.0324(6) Uani 0.598(2) 1 d PDU A 1
H14A H 0.2885 0.9799 0.8719 0.049 Uiso 0.598(2) 1 calc PR A 1
H14B H 0.4193 0.8955 0.9106 0.049 Uiso 0.598(2) 1 calc PR A 1
H14C H 0.3789 1.0349 0.9524 0.049 Uiso 0.598(2) 1 calc PR A 1
C15 C 0.3487(4) 0.8034(3) 1.04512(19) 0.0330(6) Uani 0.598(2) 1 d PDU A 1
H15A H 0.4157 0.7424 1.0277 0.049 Uiso 0.598(2) 1 calc PR A 1
H15B H 0.2927 0.7491 1.0757 0.049 Uiso 0.598(2) 1 calc PR A 1
H15C H 0.3936 0.8777 1.0790 0.049 Uiso 0.598(2) 1 calc PR A 1
N2' N 0.1992(12) 0.7275(9) 0.9408(5) 0.0198(18) Uani 0.402(2) 1 d PDU A 2
C12' C 0.2770(10) 0.8415(11) 0.9786(6) 0.022(2) Uani 0.402(2) 1 d PDU A 2
C13' C 0.4288(5) 0.8167(5) 1.0032(3) 0.0366(6) Uani 0.402(2) 1 d PDU A 2
H13D H 0.4714 0.8180 0.9553 0.055 Uiso 0.402(2) 1 calc PR A 2
H13E H 0.4439 0.7262 1.0298 0.055 Uiso 0.402(2) 1 calc PR A 2
H13F H 0.4672 0.8903 1.0400 0.055 Uiso 0.402(2) 1 calc PR A 2
C14' C 0.2245(5) 0.8674(5) 1.0577(3) 0.0324(6) Uani 0.402(2) 1 d PDU A 2
H14D H 0.2728 0.9458 1.0862 0.049 Uiso 0.402(2) 1 calc PR A 2
H14E H 0.2384 0.7839 1.0913 0.049 Uiso 0.402(2) 1 calc PR A 2
H14F H 0.1288 0.8891 1.0460 0.049 Uiso 0.402(2) 1 calc PR A 2
C15' C 0.2556(6) 0.9749(5) 0.9280(3) 0.0330(6) Uani 0.402(2) 1 d PDU A 2
H15D H 0.2972 1.0537 0.9595 0.049 Uiso 0.402(2) 1 calc PR A 2
H15E H 0.1597 0.9923 0.9124 0.049 Uiso 0.402(2) 1 calc PR A 2
H15F H 0.2964 0.9639 0.8798 0.049 Uiso 0.402(2) 1 calc PR A 2

loop_
_atom_site_aniso_label
_atom_site_aniso_U_11
_atom_site_aniso_U_22
_atom_site_aniso_U_33
_atom_site_aniso_U_23
_atom_site_aniso_U_13
_atom_site_aniso_U_12
Sn1 0.02261(7) 0.02839(7) 0.02223(7) 0.00201(5) 0.00659(5) 0.00045(5)
F1 0.0277(6) 0.0439(7) 0.0220(5) 0.0010(5) 0.0020(4) -0.0120(5)
N1 0.0194(7) 0.0197(7) 0.0177(6) -0.0014(6) 0.0023(5) -0.0033(6)
C1 0.0228(8) 0.0202(8) 0.0136(7) 0.0036(6) 0.0010(6) -0.0031(7)
C2 0.0193(8) 0.0193(8) 0.0170(7) -0.0010(6) -0.0012(6) -0.0049(6)
C3 0.0226(9) 0.0297(10) 0.0232(9) 0.0056(7) 0.0020(7) -0.0033(7)
C4 0.0301(10) 0.0486(13) 0.0299(10) 0.0024(9) 0.0098(8) -0.0114(9)
C8 0.0224(9) 0.0187(8) 0.0212(8) -0.0027(7) 0.0017(7) -0.0037(7)
C7 0.0235(9) 0.0270(10) 0.0394(11) 0.0121(8) -0.0075(8) -0.0067(8)
C6 0.0186(9) 0.0320(11) 0.0762(17) 0.0072(11) -0.0049(10) -0.0002(8)
C5 0.0206(10) 0.0455(13) 0.0603(14) -0.0082(11) 0.0141(10) -0.0072(9)
C9 0.0375(11) 0.0275(10) 0.0227(9) -0.0067(7) 0.0067(8) -0.0075(8)
C10 0.0342(11) 0.0206(9) 0.0365(10) 0.0001(8) 0.0031(8) -0.0005(8)
C11 0.0260(10) 0.0336(10) 0.0277(9) -0.0090(8) -0.0016(8) -0.0079(8)
N2 0.029(2) 0.016(2) 0.012(2) 0.0048(17) 0.0028(17) -0.0059(17)
C12 0.043(3) 0.013(3) 0.020(2) -0.0055(18) -0.0017(18) -0.007(2)
C13 0.0473(17) 0.0244(14) 0.0368(15) -0.0102(12) 0.0032(13) -0.0020(12)
C14 0.0408(17) 0.0281(14) 0.0273(13) -0.0030(11) 0.0033(12) -0.0128(12)
C15 0.0479(18) 0.0243(13) 0.0229(13) 0.0013(10) -0.0054(12) -0.0103(12)
N2' 0.031(4) 0.017(3) 0.013(3) 0.002(3) 0.010(3) -0.009(3)
C12' 0.035(4) 0.011(4) 0.024(4) 0.002(2) 0.015(3) -0.002(3)
C13' 0.0473(17) 0.0244(14) 0.0368(15) -0.0102(12) 0.0032(13) -0.0020(12)
C14' 0.0408(17) 0.0281(14) 0.0273(13) -0.0030(11) 0.0033(12) -0.0128(12)
C15' 0.0479(18) 0.0243(13) 0.0229(13) 0.0013(10) -0.0054(12) -0.0103(12)

loop_
_atom_type_symbol
_atom_type_description
_atom_type_scat_dispersion_real
_atom_type_scat_dispersion_imag
_atom_type_scat_source
C C 0.0033 0.0016 'International Tables Vol C Tables 4.2.6.8 and 6.1.1.4'
H H 0.0000 0.0000 'International Tables Vol C Tables 4.2.6.8 and 6.1.1.4'
N N 0.0061 0.0033 'International Tables Vol C Tables 4.2.6.8 and 6.1.1.4'
F F 0.0171 0.0103 'International Tables Vol C Tables 4.2.6.8 and 6.1.1.4'
Sn Sn -0.6537 1.4246 'International Tables Vol C Tables 4.2.6.8 and 6.1.1.4'

loop_
_geom_angle_atom_site_label_1
_geom_angle_atom_site_label_2
_geom_angle_atom_site_label_3
_geom_angle
_geom_angle_site_symmetry_3
F1 Sn1 N1 97.18(5) .
F1 Sn1 N2 86.24(15) .
N1 Sn1 N2 59.83(17) .
F1 Sn1 N2' 76.9(2) .
N1 Sn1 N2' 58.7(2) .
F1 Sn1 F1 69.20(5) 3_567
N1 Sn1 F1 86.32(5) 3_567
N2 Sn1 F1 135.55(16) 3_567
N2' Sn1 F1 127.1(2) 3_567
Sn1 F1 Sn1 110.81(5) 3_567
C1 N1 C8 129.19(14) .
C1 N1 Sn1 95.63(11) .
C8 N1 Sn1 134.95(11) .
N2' C1 N1 110.9(5) .
N1 C1 N2 111.2(4) .
N2' C1 C2 123.1(5) .
N1 C1 C2 124.75(15) .
N2 C1 C2 123.8(4) .
C7 C2 C3 119.40(17) .
C7 C2 C1 119.19(16) .
C3 C2 C1 121.39(15) .
C4 C3 C2 120.16(18) .
C5 C4 C3 120.09(19) .
N1 C8 C10 109.56(14) .
N1 C8 C11 106.10(14) .
C10 C8 C11 108.80(15) .
N1 C8 C9 114.16(14) .
C10 C8 C9 110.59(15) .
C11 C8 C9 107.41(15) .
C6 C7 C2 120.37(19) .
C5 C6 C7 119.9(2) .
C6 C5 C4 120.10(19) .
C1 N2 C12 130.9(7) .
C1 N2 Sn1 92.8(4) .
C12 N2 Sn1 133.0(5) .
N2 C12 C14 112.8(6) .
N2 C12 C13 104.2(5) .
C14 C12 C13 109.7(5) .
N2 C12 C15 109.2(5) .
C14 C12 C15 111.3(5) .
C13 C12 C15 109.4(5) .
C1 N2' C12' 128.7(10) .
C1 N2' Sn1 93.4(5) .
C12' N2' Sn1 136.3(7) .
N2' C12' C15' 111.8(8) .
N2' C12' C14' 105.4(7) .
C15' C12' C14' 108.2(7) .
N2' C12' C13' 116.8(9) .
C15' C12' C13' 108.6(7) .
C14' C12' C13' 105.4(7) .

loop_
_geom_bond_atom_site_label_1
_geom_bond_atom_site_label_2
_geom_bond_distance
_geom_bond_site_symmetry_2
Sn1 F1 2.0796(11) .
Sn1 N1 2.1980(14) .
Sn1 N2 2.254(9) .
Sn1 N2' 2.262(12) .
Sn1 F1 2.3385(12) 3_567
F1 Sn1 2.3385(12) 3_567
N1 C1 1.339(2) .
N1 C8 1.478(2) .
C1 N2' 1.316(9) .
C1 N2 1.352(7) .
C1 C2 1.493(2) .
C2 C7 1.388(2) .
C2 C3 1.389(2) .
C3 C4 1.384(3) .
C4 C5 1.384(3) .
C8 C10 1.528(3) .
C8 C11 1.535(2) .
C8 C9 1.535(2) .
C7 C6 1.386(3) .
C6 C5 1.381(3) .
N2 C12 1.496(7) .
C12 C14 1.521(8) .
C12 C13 1.522(8) .
C12 C15 1.527(7) .
N2' C12' 1.437(11) .
C12' C15' 1.538(10) .
C12' C14' 1.542(10) .
C12' C13' 1.545(10) .

loop_
_geom_torsion_atom_site_label_1
_geom_torsion_atom_site_label_2
_geom_torsion_atom_site_label_3
_geom_torsion_atom_site_label_4
_geom_torsion
C8 N1 C1 N2' -173.8(4)
Sn1 N1 C1 N2' 11.1(4)
C8 N1 C1 N2 168.2(3)
Sn1 N1 C1 N2 -7.0(3)
C8 N1 C1 C2 -6.1(3)
Sn1 N1 C1 C2 178.71(14)
N2' C1 C2 C7 85.0(5)
N1 C1 C2 C7 -81.2(2)
N2 C1 C2 C7 105.2(3)
N2' C1 C2 C3 -93.6(5)
N1 C1 C2 C3 100.2(2)
N2 C1 C2 C3 -73.4(4)
C7 C2 C3 C4 0.5(3)
C1 C2 C3 C4 179.07(17)
C2 C3 C4 C5 -1.0(3)
C1 N1 C8 C10 88.2(2)
Sn1 N1 C8 C10 -98.61(17)
C1 N1 C8 C11 -154.54(17)
Sn1 N1 C8 C11 18.7(2)
C1 N1 C8 C9 -36.5(2)
Sn1 N1 C8 C9 136.75(14)
C3 C2 C7 C6 0.7(3)
C1 C2 C7 C6 -177.98(18)
C2 C7 C6 C5 -1.3(3)
C7 C6 C5 C4 0.8(4)
C3 C4 C5 C6 0.3(3)
N2' C1 N2 C12 76(3)
N1 C1 N2 C12 167.8(5)
C2 C1 N2 C12 -17.8(7)
N2' C1 N2 Sn1 -85(3)
N1 C1 N2 Sn1 6.8(3)
C2 C1 N2 Sn1 -178.85(14)
C1 N2 C12 C14 55.7(8)
Sn1 N2 C12 C14 -150.6(4)
C1 N2 C12 C13 174.6(5)
Sn1 N2 C12 C13 -31.7(7)
C1 N2 C12 C15 -68.6(8)
Sn1 N2 C12 C15 85.1(7)
N1 C1 N2' C12' -178.2(8)
N2 C1 N2' C12' -84(3)
C2 C1 N2' C12' 13.9(11)
N1 C1 N2' Sn1 -10.7(4)
N2 C1 N2' Sn1 84(3)
C2 C1 N2' Sn1 -178.60(14)
C1 N2' C12' C15' 77.9(11)
Sn1 N2' C12' C15' -83.9(10)
C1 N2' C12' C14' -164.8(7)
Sn1 N2' C12' C14' 33.4(11)
C1 N2' C12' C13' -48.2(12)
Sn1 N2' C12' C13' 150.1(7)
